data_4319678
loop_
_publ_author_name
'Shigeyuki Nagasato'
'Ikuko Katsuki'
'Yuri Motoda'
'Yukinari Sunatsuki'
'Naohide Matsumoto'
'Masaaki Kojima'

_publ_contact_author_address
;
Department of Chemistry, Faculty of Science, Kumamoto University, 
Kurokami 2-39-1, Kumamoto 860-8555, 
Japan
;
_publ_contact_author_email ' naohide@aster.sci.kumamoto-u.ac.jp '
_publ_contact_author_fax ' +81-96-342-3390'
_publ_contact_author_name ' Naohide Matsumoto'
_publ_contact_author_phone ' +81-96-342-3390'
_publ_section_title
;
 Correlation among Crystal Shape, Absolute Configuration, and Circular
 Dichroism Spectrum of Enantiomorphs of
 Tris[2-(((2-phenylimidazol-4-yl)methylidene)amino)ethyl]- aminemetal(II)
 Nitrate-Methanol (1/1)
;
_journal_name_full 'Inorganic Chemistry'
_journal_page_first 2534
_journal_page_last 2540
_journal_paper_doi 10.1021/ic001254o
_journal_volume 40
_journal_year 2001
_chemical_formula_sum 'C38 H41 Cu N13 O7'
_chemical_formula_weight 855.37
_space_group_IT_number 2
_symmetry_cell_setting triclinic
_symmetry_Int_Tables_number 2
_symmetry_space_group_name_Hall '-P 1'
_symmetry_space_group_name_H-M 'P -1'
_cell_angle_alpha 108.05(1)
_cell_angle_beta 96.98(2)
_cell_angle_gamma 103.49(2)
_cell_formula_units_Z 2
_cell_length_a 13.236(3)
_cell_length_b 13.741(2)
_cell_length_c 12.178(2)
_cell_measurement_reflns_used 25
_cell_measurement_temperature 293.2
_cell_measurement_theta_max 16.8
_cell_measurement_theta_min 13.5
_cell_volume 2002.3(7)
_computing_cell_refinement 'MSC/AFC Diffractometer Control'
_computing_data_collection 'MSC/AFC Diffractometer Control'
_computing_data_reduction 'teXsan for Windows (MSC, 1997)'
_computing_publication_material 'teXsan for Windows (MSC, 1997)'
_computing_structure_refinement 'teXsan for Windows (MSC, 1997)'
_computing_structure_solution 'DIRDIF92 PATTY (Beurskens, 1992)'
_diffrn_ambient_temperature 293.2
_diffrn_measurement_device AFC7R
_diffrn_measurement_method \w-2\q
_diffrn_orient_matrix_UB_11 0.02007
_diffrn_orient_matrix_UB_12 0.07138
_diffrn_orient_matrix_UB_13 0.06451
_diffrn_orient_matrix_UB_21 0.03074
_diffrn_orient_matrix_UB_22 -0.03056
_diffrn_orient_matrix_UB_23 0.05618
_diffrn_orient_matrix_UB_31 0.07047
_diffrn_orient_matrix_UB_32 0.01887
_diffrn_orient_matrix_UB_33 -0.02200
_diffrn_radiation_detector 'scintillation counter'
_diffrn_radiation_monochromator graphite
_diffrn_radiation_source 'X-ray tube'
_diffrn_radiation_type 'Mo K\a'
_diffrn_radiation_wavelength 0.7107
_diffrn_reflns_av_R_equivalents 0.06410
_diffrn_reflns_av_sigmaI/netI 0.075
_diffrn_reflns_limit_h_max 15
_diffrn_reflns_limit_h_min 0
_diffrn_reflns_limit_k_max 15
_diffrn_reflns_limit_k_min -16
_diffrn_reflns_limit_l_max 14
_diffrn_reflns_limit_l_min -14
_diffrn_reflns_number 7387
_diffrn_reflns_reduction_process 'Lp corrections applied'
_diffrn_reflns_theta_max 25.01
_diffrn_reflns_theta_min 1.62
_diffrn_standards_decay_% 0.23
_diffrn_standards_interval_count 150
_diffrn_standards_number 3
_exptl_absorpt_coefficient_mu 0.612
_exptl_absorpt_correction_T_max 1.000
_exptl_absorpt_correction_T_min 0.921
_exptl_absorpt_correction_type '\y scans (North,Phillips & Matthews, 1968)'
_exptl_crystal_colour green
_exptl_crystal_density_diffrn 1.419
_exptl_crystal_density_meas ?
_exptl_crystal_description prismatic
_exptl_crystal_F_000 890.00
_exptl_crystal_size_max 0.30
_exptl_crystal_size_mid 0.20
_exptl_crystal_size_min 0.20
_refine_diff_density_max 0.56
_refine_diff_density_min -0.58
_refine_ls_extinction_coef 0.00000059(3)
_refine_ls_extinction_expression 'equ(3) Acta Cryst.(1968) A24, p213.'
_refine_ls_extinction_method 'Zachariasen (1967)'
_refine_ls_goodness_of_fit_all 2.281
_refine_ls_goodness_of_fit_ref 2.280
_refine_ls_hydrogen_treatment noref
_refine_ls_matrix_type full
_refine_ls_number_constraints 0
_refine_ls_number_parameters 533
_refine_ls_number_reflns 5143
_refine_ls_number_restraints 0
_refine_ls_R_factor_all 0.0535
_refine_ls_R_factor_gt 0.0540
_refine_ls_shift/su_max 0.0000
_refine_ls_shift/su_mean 0.0000
_refine_ls_structure_factor_coef F
_refine_ls_weighting_details 'w = 1/[\s^2^(Fo) + 0.00001|Fo|^2^]'
_refine_ls_weighting_scheme sigma
_refine_ls_wR_factor_all 0.0410
_refine_ls_wR_factor_ref 0.0410
_reflns_number_gt 5143
_reflns_number_total 7052
_reflns_threshold_expression I>2.00\s(I)
_cod_data_source_file ic001254o_4.cif
_cod_data_source_block '_CuH3L(3)_2NO3____________'
_cod_depositor_comments
;
The following automatic conversions were performed:

'_exptl_crystal_density_meas' value 'not measured' was changed to '?'
- the value is perceived as not measured.

Automatic conversion script
Id: cif_fix_values 3008 2015-01-20 13:52:24Z robertas 

The following automatic conversions were performed:
data name '_geom_bond_atom_site_label_D' replaced with
'_geom_hbond_atom_site_label_D' as specified in the replacement file
'/home/antanas/src/cod-tools/trunk/data/replacement-values/replacement_tags.lst'.

data
name '_geom_bond_atom_site_label_H' replaced with
'_geom_hbond_atom_site_label_H' as specified in the replacement file
'/home/antanas/src/cod-tools/trunk/data/replacement-values/replacement_tags.lst'.

data
name '_geom_contact_atom_site_label_a' replaced with
'_geom_hbond_atom_site_label_A' as specified in the replacement file
'/home/antanas/src/cod-tools/trunk/data/replacement-values/replacement_tags.lst'.

data
name '_geom_bond_distance_DH' replaced with '_geom_hbond_distance_DH'
as specified in the replacement file
'/home/antanas/src/cod-tools/trunk/data/replacement-values/replacement_tags.lst'.

data
name '_geom_contact_distance_HA' replaced with
'_geom_hbond_distance_HA' as specified in the replacement file
'/home/antanas/src/cod-tools/trunk/data/replacement-values/replacement_tags.lst'.

data
name '_geom_contact_distance_DA' replaced with
'_geom_hbond_distance_DA' as specified in the replacement file
'/home/antanas/src/cod-tools/trunk/data/replacement-values/replacement_tags.lst'.

data
name '_geom_angle_DHA' replaced with '_geom_hbond_angle_DHA' as
specified in the replacement file
'/home/antanas/src/cod-tools/trunk/data/replacement-values/replacement_tags.lst'.

data
name '_geom_contact_site_symmetry_A' replaced with
'_geom_hbond_site_symmetry_A' as specified in the replacement file
'/home/antanas/src/cod-tools/trunk/data/replacement-values/replacement_tags.lst'.

Automatic conversion script
Id: cif_correct_tags 5005 2017-03-03 11:38:54Z antanas 
;
_cod_original_cell_volume 2002.4(8)
_cod_original_sg_symbol_H-M 'P -1 '
_cod_original_formula_sum 'C38 H41 Cu N13 O7 '
_cod_database_code 4319678

loop_
_symmetry_equiv_pos_as_xyz
'   +x,   +y,   +z'
'   -x,   -y,   -z'

loop_
_atom_site_label
_atom_site_fract_x
_atom_site_fract_y
_atom_site_fract_z
_atom_site_U_iso_or_equiv
_atom_site_occupancy
_atom_site_refinement_flags
_atom_site_adp_type
_atom_site_calc_flag
_atom_site_calc_attached_atom
Cu(1) 0.21489(3) 0.31352(3) 0.10524(3) 0.0349(1) 1.000 . Uani d ?
O(1) 0.3725(2) 0.0024(3) 0.2621(2) 0.121(1) 1.000 . Uani d ?
O(2) 0.3825(2) -0.0961(3) 0.0947(3) 0.152(2) 1.000 . Uani d ?
O(3) 0.5197(2) 0.0230(2) 0.2040(2) 0.079(1) 1.000 . Uani d ?
O(4) 0.6853(2) 0.3990(2) 0.2702(2) 0.088(1) 1.000 . Uani d ?
O(5) 0.8231(3) 0.3644(4) 0.2769(5) 0.253(3) 1.000 . Uani d ?
O(6) 0.7212(2) 0.3061(2) 0.3714(3) 0.102(1) 1.000 . Uani d ?
O(7) 0.5146(2) 0.2242(2) 0.4256(2) 0.118(1) 1.000 . Uani d ?
N(1) 0.2094(2) 0.3721(2) 0.3801(2) 0.0457(8) 1.000 . Uani d ?
N(2) 0.1342(2) 0.1965(2) 0.1565(2) 0.0351(7) 1.000 . Uani d ?
N(3) 0.0076(2) 0.2148(2) -0.0495(2) 0.0375(7) 1.000 . Uani d ?
N(4) -0.1591(2) 0.1184(2) -0.1294(2) 0.0511(9) 1.000 . Uani d ?
N(5) 0.1251(2) 0.4104(2) 0.1715(2) 0.0360(8) 1.000 . Uani d ?
N(6) 0.2413(2) 0.4158(2) 0.0061(2) 0.0350(7) 1.000 . Uani d ?
N(7) 0.2523(2) 0.5130(2) -0.1078(2) 0.0458(9) 1.000 . Uani d ?
N(8) 0.3625(2) 0.3997(2) 0.2453(2) 0.0418(8) 1.000 . Uani d ?
N(9) 0.3137(2) 0.2237(2) 0.0447(2) 0.0368(8) 1.000 . Uani d ?
N(10) 0.4121(2) 0.1198(2) -0.0223(2) 0.0503(9) 1.000 . Uani d ?
N(11) 0.4247(3) -0.0254(3) 0.1890(3) 0.074(1) 1.000 . Uani d ?
N(12) 0.7439(2) 0.3559(3) 0.3056(3) 0.067(1) 1.000 . Uani d ?
N(13) 0.1924(3) 0.0449(3) 0.4444(4) 0.112(2) 1.000 . Uani d ?
C(1) 0.1692(3) 0.2627(3) 0.3741(3) 0.051(1) 1.000 . Uani d ?
C(2) 0.1850(2) 0.1819(2) 0.2626(3) 0.046(1) 1.000 . Uani d ?
C(3) 0.0397(2) 0.1380(2) 0.1074(3) 0.040(1) 1.000 . Uani d ?
C(4) -0.0254(2) 0.1458(2) 0.0096(3) 0.0394(9) 1.000 . Uani d ?
C(5) -0.1278(3) 0.0862(3) -0.0406(3) 0.055(1) 1.000 . Uani d ?
C(6) -0.0752(2) 0.1959(2) -0.1338(3) 0.0391(9) 1.000 . Uani d ?
C(7) -0.0790(2) 0.2433(2) -0.2257(3) 0.0401(9) 1.000 . Uani d ?
C(8) -0.1747(2) 0.2330(3) -0.2959(3) 0.054(1) 1.000 . Uani d ?
C(9) -0.1760(3) 0.2729(3) -0.3868(3) 0.062(1) 1.000 . Uani d ?
C(10) -0.0822(3) 0.3232(3) -0.4094(3) 0.057(1) 1.000 . Uani d ?
C(11) 0.0131(3) 0.3360(3) -0.3395(3) 0.054(1) 1.000 . Uani d ?
C(12) 0.0147(2) 0.2971(2) -0.2473(3) 0.046(1) 1.000 . Uani d ?
C(13) 0.1360(3) 0.4350(3) 0.3831(3) 0.051(1) 1.000 . Uani d ?
C(14) 0.0632(2) 0.4037(2) 0.2625(3) 0.044(1) 1.000 . Uani d ?
C(15) 0.1214(2) 0.4810(2) 0.1256(3) 0.040(1) 1.000 . Uani d ?
C(16) 0.1808(2) 0.4859(2) 0.0350(3) 0.0376(9) 1.000 . Uani d ?
C(17) 0.1883(2) 0.5472(2) -0.0346(3) 0.047(1) 1.000 . Uani d ?
C(18) 0.2846(2) 0.4358(2) -0.0802(2) 0.0370(9) 1.000 . Uani d ?
C(19) 0.3584(2) 0.3846(2) -0.1421(3) 0.0397(9) 1.000 . Uani d ?
C(20) 0.3460(3) 0.3561(3) -0.2640(3) 0.054(1) 1.000 . Uani d ?
C(21) 0.4165(3) 0.3098(3) -0.3208(3) 0.067(1) 1.000 . Uani d ?
C(22) 0.4996(3) 0.2938(3) -0.2572(4) 0.068(1) 1.000 . Uani d ?
C(23) 0.5144(3) 0.3235(3) -0.1358(3) 0.062(1) 1.000 . Uani d ?
C(24) 0.4431(3) 0.3694(2) -0.0786(3) 0.046(1) 1.000 . Uani d ?
C(25) 0.3196(3) 0.4297(3) 0.4383(3) 0.053(1) 1.000 . Uani d ?
C(26) 0.3765(2) 0.4829(2) 0.3590(3) 0.051(1) 1.000 . Uani d ?
C(27) 0.4332(2) 0.3511(3) 0.2268(3) 0.049(1) 1.000 . Uani d ?
C(28) 0.4121(2) 0.2596(2) 0.1220(3) 0.043(1) 1.000 . Uani d ?
C(29) 0.4722(2) 0.1951(3) 0.0801(3) 0.053(1) 1.000 . Uani d ?
C(30) 0.3167(2) 0.1388(2) -0.0423(3) 0.039(1) 1.000 . Uani d ?
C(31) 0.2343(2) 0.0705(2) -0.1477(3) 0.0370(9) 1.000 . Uani d ?
C(32) 0.2290(2) -0.0361(3) -0.2012(3) 0.049(1) 1.000 . Uani d ?
C(33) 0.1530(3) -0.1004(3) -0.3028(3) 0.057(1) 1.000 . Uani d ?
C(34) 0.0822(3) -0.0578(3) -0.3501(3) 0.055(1) 1.000 . Uani d ?
C(35) 0.0858(3) 0.0478(3) -0.2964(3) 0.054(1) 1.000 . Uani d ?
C(36) 0.1624(2) 0.1117(2) -0.1954(3) 0.044(1) 1.000 . Uani d ?
C(37) 0.2650(4) 0.0330(3) 0.4900(4) 0.076(2) 1.000 . Uani d ?
C(38) 0.3571(4) 0.0139(4) 0.5460(4) 0.099(2) 1.000 . Uani d ?
H(1) 0.4335 0.0627 -0.0722 0.061 1.000 . Uiso c ?
H(2) 0.3220 0.4832 0.5105 0.064 1.000 . Uiso c ?
H(3) 0.3548 0.3807 0.4532 0.064 1.000 . Uiso c ?
H(4) 0.4503 0.5132 0.3944 0.063 1.000 . Uiso c ?
H(5) 0.3468 0.5365 0.3499 0.063 1.000 . Uiso c ?
H(6) 0.4994 0.3770 0.2828 0.059 1.000 . Uiso c ?
H(7) 0.5425 0.2013 0.1151 0.065 1.000 . Uiso c ?
H(8) 0.2781 -0.0664 -0.1691 0.059 1.000 . Uiso c ?
H(9) 0.1492 -0.1737 -0.3387 0.071 1.000 . Uiso c ?
H(10) 0.0311 -0.1013 -0.4204 0.067 1.000 . Uiso c ?
H(11) 0.0350 0.0758 -0.3291 0.067 1.000 . Uiso c ?
H(12) 0.1649 0.1843 -0.1604 0.055 1.000 . Uiso c ?
H(13) 0.0929 0.4240 0.4381 0.062 1.000 . Uiso c ?
H(14) 0.1743 0.5078 0.4077 0.062 1.000 . Uiso c ?
H(15) 0.0196 0.4501 0.2681 0.053 1.000 . Uiso c ?
H(16) 0.0191 0.3320 0.2411 0.053 1.000 . Uiso c ?
H(17) 0.0809 0.5291 0.1503 0.051 1.000 . Uiso c ?
H(18) 0.2719 0.5398 -0.1680 0.057 1.000 . Uiso c ?
H(19) 0.1555 0.6021 -0.0321 0.058 1.000 . Uiso c ?
H(20) 0.4532 0.3902 0.0051 0.058 1.000 . Uiso c ?
H(21) 0.5723 0.3129 -0.0918 0.075 1.000 . Uiso c ?
H(22) 0.5482 0.2627 -0.2966 0.084 1.000 . Uiso c ?
H(23) 0.4071 0.2892 -0.4043 0.082 1.000 . Uiso c ?
H(24) 0.2885 0.3669 -0.3084 0.066 1.000 . Uiso c ?
H(25) 0.2053 0.2553 0.4418 0.062 1.000 . Uiso c ?
H(26) 0.0955 0.2487 0.3738 0.062 1.000 . Uiso c ?
H(27) -0.2274 0.0911 -0.1814 0.062 1.000 . Uiso c ?
H(28) 0.1537 0.1118 0.2612 0.055 1.000 . Uiso c ?
H(29) 0.2590 0.1929 0.2654 0.055 1.000 . Uiso c ?
H(30) 0.0098 0.0849 0.1386 0.049 1.000 . Uiso c ?
H(31) -0.1701 0.0329 -0.0165 0.067 1.000 . Uiso c ?
H(32) 0.0807 0.3072 -0.1981 0.056 1.000 . Uiso c ?
H(33) 0.0777 0.3719 -0.3548 0.065 1.000 . Uiso c ?
H(34) -0.0832 0.3479 -0.4745 0.070 1.000 . Uiso c ?
H(35) -0.2420 0.2660 -0.4339 0.075 1.000 . Uiso c ?
H(36) -0.2398 0.1982 -0.2806 0.066 1.000 . Uiso c ?
H(37) 0.3521 0.0136 0.6245 0.116 1.000 . Uiso c ?
H(38) 0.3663 -0.0538 0.5022 0.116 1.000 . Uiso c ?
H(39) 0.4214 0.0683 0.5542 0.116 1.000 . Uiso c ?

loop_
_atom_site_aniso_label
_atom_site_aniso_U_11
_atom_site_aniso_U_22
_atom_site_aniso_U_33
_atom_site_aniso_U_12
_atom_site_aniso_U_13
_atom_site_aniso_U_23
Cu(1) 0.0374(2) 0.0359(2) 0.0348(2) 0.0128(2) 0.0117(2) 0.0136(2)
O(1) 0.056(2) 0.198(4) 0.074(2) 0.016(2) 0.032(2) 0.009(2)
O(2) 0.055(2) 0.156(3) 0.164(4) 0.022(2) 0.029(2) -0.051(3)
O(3) 0.044(2) 0.091(2) 0.094(2) 0.020(1) 0.024(2) 0.018(2)
O(4) 0.077(2) 0.146(3) 0.103(2) 0.064(2) 0.044(2) 0.095(2)
O(5) 0.150(4) 0.414(7) 0.452(8) 0.194(5) 0.211(5) 0.366(7)
O(6) 0.119(3) 0.115(3) 0.107(2) 0.036(2) 0.027(2) 0.085(2)
O(7) 0.141(3) 0.121(3) 0.077(2) 0.025(2) 0.049(2) 0.013(2)
N(1) 0.050(2) 0.045(2) 0.041(2) 0.012(1) 0.007(1) 0.014(1)
N(2) 0.043(2) 0.035(1) 0.029(1) 0.012(1) 0.006(1) 0.013(1)
N(3) 0.036(2) 0.043(2) 0.031(1) 0.006(1) 0.007(1) 0.014(1)
N(4) 0.035(2) 0.064(2) 0.048(2) 0.002(1) -0.003(1) 0.025(2)
N(5) 0.039(2) 0.039(2) 0.032(1) 0.014(1) 0.011(1) 0.012(1)
N(6) 0.040(1) 0.033(1) 0.031(1) 0.007(1) 0.006(1) 0.013(1)
N(7) 0.053(2) 0.052(2) 0.041(2) 0.015(1) 0.014(1) 0.027(1)
N(8) 0.042(2) 0.044(2) 0.034(2) 0.008(1) 0.008(1) 0.010(1)
N(9) 0.039(2) 0.039(2) 0.038(2) 0.016(1) 0.012(1) 0.016(1)
N(10) 0.047(2) 0.053(2) 0.057(2) 0.028(1) 0.018(1) 0.014(2)
N(11) 0.044(2) 0.094(3) 0.070(3) 0.023(2) 0.011(2) 0.009(2)
N(12) 0.052(2) 0.090(3) 0.087(3) 0.030(2) 0.029(2) 0.057(2)
N(13) 0.111(4) 0.145(4) 0.123(4) 0.049(3) 0.035(3) 0.092(3)
C(1) 0.064(2) 0.050(2) 0.036(2) 0.010(2) 0.006(2) 0.020(2)
C(2) 0.054(2) 0.045(2) 0.041(2) 0.012(2) 0.006(2) 0.022(2)
C(3) 0.049(2) 0.041(2) 0.033(2) 0.011(2) 0.016(2) 0.016(2)
C(4) 0.039(2) 0.039(2) 0.038(2) 0.007(2) 0.008(2) 0.014(2)
C(5) 0.047(2) 0.063(2) 0.053(2) -0.000(2) 0.008(2) 0.031(2)
C(6) 0.037(2) 0.038(2) 0.041(2) 0.007(1) 0.009(2) 0.014(2)
C(7) 0.049(2) 0.034(2) 0.036(2) 0.013(2) 0.006(2) 0.011(1)
C(8) 0.045(2) 0.051(2) 0.062(2) 0.006(2) -0.002(2) 0.025(2)
C(9) 0.064(3) 0.057(2) 0.056(2) 0.014(2) -0.015(2) 0.020(2)
C(10) 0.082(3) 0.052(2) 0.041(2) 0.023(2) 0.009(2) 0.019(2)
C(11) 0.064(2) 0.058(2) 0.049(2) 0.021(2) 0.018(2) 0.028(2)
C(12) 0.046(2) 0.048(2) 0.040(2) 0.011(2) 0.001(2) 0.017(2)
C(13) 0.059(2) 0.057(2) 0.039(2) 0.016(2) 0.023(2) 0.015(2)
C(14) 0.043(2) 0.050(2) 0.044(2) 0.016(2) 0.017(2) 0.015(2)
C(15) 0.044(2) 0.037(2) 0.041(2) 0.017(2) 0.010(2) 0.011(2)
C(16) 0.043(2) 0.034(2) 0.037(2) 0.013(1) 0.008(2) 0.014(1)
C(17) 0.053(2) 0.046(2) 0.049(2) 0.021(2) 0.013(2) 0.021(2)
C(18) 0.037(2) 0.039(2) 0.031(2) 0.004(1) 0.002(1) 0.014(1)
C(19) 0.040(2) 0.037(2) 0.040(2) 0.004(1) 0.013(2) 0.014(2)
C(20) 0.062(2) 0.061(2) 0.045(2) 0.022(2) 0.016(2) 0.020(2)
C(21) 0.087(3) 0.074(3) 0.046(2) 0.026(2) 0.028(2) 0.020(2)
C(22) 0.071(3) 0.070(3) 0.069(3) 0.024(2) 0.041(2) 0.021(2)
C(23) 0.042(2) 0.065(3) 0.077(3) 0.012(2) 0.014(2) 0.026(2)
C(24) 0.046(2) 0.046(2) 0.043(2) 0.006(2) 0.009(2) 0.016(2)
C(25) 0.060(2) 0.058(2) 0.032(2) 0.014(2) 0.003(2) 0.008(2)
C(26) 0.049(2) 0.048(2) 0.041(2) 0.003(2) 0.001(2) 0.005(2)
C(27) 0.039(2) 0.062(2) 0.044(2) 0.011(2) 0.002(2) 0.020(2)
C(28) 0.041(2) 0.051(2) 0.040(2) 0.016(2) 0.009(2) 0.017(2)
C(29) 0.045(2) 0.059(2) 0.054(2) 0.022(2) 0.007(2) 0.016(2)
C(30) 0.041(2) 0.039(2) 0.046(2) 0.017(2) 0.017(2) 0.021(2)
C(31) 0.040(2) 0.035(2) 0.038(2) 0.012(1) 0.019(2) 0.010(1)
C(32) 0.046(2) 0.051(2) 0.056(2) 0.021(2) 0.020(2) 0.019(2)
C(33) 0.064(3) 0.039(2) 0.062(3) 0.011(2) 0.025(2) 0.006(2)
C(34) 0.053(2) 0.053(2) 0.044(2) 0.003(2) 0.011(2) 0.006(2)
C(35) 0.051(2) 0.057(2) 0.052(2) 0.016(2) 0.007(2) 0.016(2)
C(36) 0.050(2) 0.038(2) 0.044(2) 0.016(2) 0.013(2) 0.011(2)
C(37) 0.091(4) 0.073(3) 0.070(3) 0.016(3) 0.027(3) 0.036(3)
C(38) 0.092(4) 0.101(4) 0.101(4) 0.021(3) 0.005(3) 0.040(3)

loop_
_atom_type_symbol
_atom_type_oxidation_number
_atom_type_number_in_cell
_atom_type_scat_dispersion_real
_atom_type_scat_dispersion_imag
_atom_type_scat_source
C 0 76 0.002 0.002 'International Tables for Crystallography (1992, Vol. C, Table 6.1.1.2)'
H 0 82 0.000 0.000 'International Tables for Crystallography (1992, Vol. C, Table 6.1.1.2)'
N 0 26 0.004 0.003 'International Tables for Crystallography (1992, Vol. C, Table 6.1.1.2)'
O 0 14 0.008 0.006 'International Tables for Crystallography (1992, Vol. C, Table 6.1.1.2)'
Cu 0 2 0.263 1.266
;
International Tables for Crystallography (1992, Vol. C, 
Tables 4.2.6.8 and 6.1.1.1)
;

loop_
_geom_angle_atom_site_label_1
_geom_angle_atom_site_label_2
_geom_angle_atom_site_label_3
_geom_angle
_geom_angle_site_symmetry_1
_geom_angle_site_symmetry_2
_geom_angle_site_symmetry_3
_geom_angle_publ_flag
N(2) Cu(1) N(5) 92.0(1) . . . ?
N(2) Cu(1) N(6) 157.6(1) . . . ?
N(2) Cu(1) N(8) 105.4(1) . . . ?
N(2) Cu(1) N(9) 90.2(1) . . . ?
N(5) Cu(1) N(6) 80.6(1) . . . ?
N(5) Cu(1) N(8) 97.5(1) . . . ?
N(5) Cu(1) N(9) 176.4(1) . . . ?
N(6) Cu(1) N(8) 96.5(1) . . . ?
N(6) Cu(1) N(9) 98.4(1) . . . ?
N(8) Cu(1) N(9) 79.1(1) . . . ?
C(1) N(1) C(13) 118.2(4) . . . ?
C(1) N(1) C(25) 118.4(4) . . . ?
C(13) N(1) C(25) 116.7(4) . . . ?
Cu(1) N(2) C(2) 118.2(3) . . . ?
Cu(1) N(2) C(3) 124.5(3) . . . ?
C(2) N(2) C(3) 117.1(4) . . . ?
C(4) N(3) C(6) 105.4(4) . . . ?
C(5) N(4) C(6) 107.9(4) . . . ?
Cu(1) N(5) C(14) 126.5(3) . . . ?
Cu(1) N(5) C(15) 115.1(3) . . . ?
C(14) N(5) C(15) 118.3(4) . . . ?
Cu(1) N(6) C(16) 108.1(3) . . . ?
Cu(1) N(6) C(18) 146.2(3) . . . ?
C(16) N(6) C(18) 105.3(4) . . . ?
C(17) N(7) C(18) 108.7(4) . . . ?
Cu(1) N(8) C(26) 128.6(3) . . . ?
Cu(1) N(8) C(27) 110.4(3) . . . ?
C(26) N(8) C(27) 119.4(4) . . . ?
Cu(1) N(9) C(28) 111.9(3) . . . ?
Cu(1) N(9) C(30) 142.1(3) . . . ?
C(28) N(9) C(30) 105.9(4) . . . ?
C(29) N(10) C(30) 108.7(4) . . . ?
O(1) N(11) O(2) 120.4(5) . . . ?
O(1) N(11) O(3) 121.3(5) . . . ?
O(2) N(11) O(3) 118.0(5) . . . ?
O(4) N(12) O(5) 116.9(5) . . . ?
O(4) N(12) O(6) 122.1(5) . . . ?
O(5) N(12) O(6) 121.1(6) . . . ?
N(1) C(1) C(2) 112.4(4) . . . ?
N(2) C(2) C(1) 109.8(4) . . . ?
N(2) C(3) C(4) 125.3(4) . . . ?
N(3) C(4) C(3) 124.6(4) . . . ?
N(3) C(4) C(5) 109.7(4) . . . ?
C(3) C(4) C(5) 125.7(4) . . . ?
N(4) C(5) C(4) 106.5(4) . . . ?
N(3) C(6) N(4) 110.5(4) . . . ?
N(3) C(6) C(7) 126.8(4) . . . ?
N(4) C(6) C(7) 122.5(4) . . . ?
C(6) C(7) C(8) 121.6(4) . . . ?
C(6) C(7) C(12) 120.0(4) . . . ?
C(8) C(7) C(12) 118.4(4) . . . ?
C(7) C(8) C(9) 120.6(5) . . . ?
C(8) C(9) C(10) 120.2(5) . . . ?
C(9) C(10) C(11) 120.0(5) . . . ?
C(10) C(11) C(12) 119.9(5) . . . ?
C(7) C(12) C(11) 120.8(4) . . . ?
N(1) C(13) C(14) 112.4(4) . . . ?
N(5) C(14) C(13) 111.2(4) . . . ?
N(5) C(15) C(16) 118.0(4) . . . ?
N(6) C(16) C(15) 118.0(4) . . . ?
N(6) C(16) C(17) 109.9(4) . . . ?
C(15) C(16) C(17) 132.0(4) . . . ?
N(7) C(17) C(16) 105.6(4) . . . ?
N(6) C(18) N(7) 110.5(4) . . . ?
N(6) C(18) C(19) 127.8(4) . . . ?
N(7) C(18) C(19) 121.7(4) . . . ?
C(18) C(19) C(20) 120.5(4) . . . ?
C(18) C(19) C(24) 120.1(4) . . . ?
C(20) C(19) C(24) 119.3(4) . . . ?
C(19) C(20) C(21) 120.0(5) . . . ?
C(20) C(21) C(22) 120.2(5) . . . ?
C(21) C(22) C(23) 120.6(5) . . . ?
C(22) C(23) C(24) 119.2(5) . . . ?
C(19) C(24) C(23) 120.6(5) . . . ?
N(1) C(25) C(26) 110.5(4) . . . ?
N(8) C(26) C(25) 107.3(4) . . . ?
N(8) C(27) C(28) 119.0(4) . . . ?
N(9) C(28) C(27) 119.3(4) . . . ?
N(9) C(28) C(29) 109.3(4) . . . ?
C(27) C(28) C(29) 131.3(5) . . . ?
N(10) C(29) C(28) 106.3(4) . . . ?
N(9) C(30) N(10) 109.7(4) . . . ?
N(9) C(30) C(31) 128.8(4) . . . ?
N(10) C(30) C(31) 121.4(4) . . . ?
C(30) C(31) C(32) 120.4(4) . . . ?
C(30) C(31) C(36) 120.4(4) . . . ?
C(32) C(31) C(36) 119.2(4) . . . ?
C(31) C(32) C(33) 120.7(5) . . . ?
C(32) C(33) C(34) 119.4(5) . . . ?
C(33) C(34) C(35) 120.3(5) . . . ?
C(34) C(35) C(36) 120.0(5) . . . ?
C(31) C(36) C(35) 120.4(4) . . . ?
N(13) C(37) C(38) 178.0(9) . . . ?

loop_
_geom_bond_atom_site_label_1
_geom_bond_atom_site_label_2
_geom_bond_distance
_geom_bond_site_symmetry_1
_geom_bond_site_symmetry_2
_geom_bond_publ_flag
Cu(1) N(2) 2.025(3) . . ?
Cu(1) N(5) 2.035(3) . . ?
Cu(1) N(6) 2.116(3) . . ?
Cu(1) N(8) 2.234(4) . . ?
Cu(1) N(9) 2.049(3) . . ?
O(1) N(11) 1.215(5) . . ?
O(2) N(11) 1.214(6) . . ?
O(3) N(11) 1.240(5) . . ?
O(4) N(12) 1.196(5) . . ?
O(5) N(12) 1.136(5) . . ?
O(6) N(12) 1.226(5) . . ?
N(1) C(1) 1.447(5) . . ?
N(1) C(13) 1.440(6) . . ?
N(1) C(25) 1.455(5) . . ?
N(2) C(2) 1.473(5) . . ?
N(2) C(3) 1.273(5) . . ?
N(3) C(4) 1.383(5) . . ?
N(3) C(6) 1.323(5) . . ?
N(4) C(5) 1.345(5) . . ?
N(4) C(6) 1.365(5) . . ?
N(5) C(14) 1.470(5) . . ?
N(5) C(15) 1.266(5) . . ?
N(6) C(16) 1.383(5) . . ?
N(6) C(18) 1.328(5) . . ?
N(7) C(17) 1.357(5) . . ?
N(7) C(18) 1.349(5) . . ?
N(8) C(26) 1.455(5) . . ?
N(8) C(27) 1.274(5) . . ?
N(9) C(28) 1.393(5) . . ?
N(9) C(30) 1.324(5) . . ?
N(10) C(29) 1.354(6) . . ?
N(10) C(30) 1.357(5) . . ?
N(13) C(37) 1.121(7) . . ?
C(1) C(2) 1.538(6) . . ?
C(3) C(4) 1.430(6) . . ?
C(4) C(5) 1.361(6) . . ?
C(6) C(7) 1.461(6) . . ?
C(7) C(8) 1.391(6) . . ?
C(7) C(12) 1.388(6) . . ?
C(8) C(9) 1.380(6) . . ?
C(9) C(10) 1.376(7) . . ?
C(10) C(11) 1.375(7) . . ?
C(11) C(12) 1.385(6) . . ?
C(13) C(14) 1.530(6) . . ?
C(15) C(16) 1.440(5) . . ?
C(16) C(17) 1.364(5) . . ?
C(18) C(19) 1.478(6) . . ?
C(19) C(20) 1.391(6) . . ?
C(19) C(24) 1.378(6) . . ?
C(20) C(21) 1.384(6) . . ?
C(21) C(22) 1.367(7) . . ?
C(22) C(23) 1.382(7) . . ?
C(23) C(24) 1.391(6) . . ?
C(25) C(26) 1.546(6) . . ?
C(27) C(28) 1.429(6) . . ?
C(28) C(29) 1.352(6) . . ?
C(30) C(31) 1.467(6) . . ?
C(31) C(32) 1.388(6) . . ?
C(31) C(36) 1.374(6) . . ?
C(32) C(33) 1.388(6) . . ?
C(33) C(34) 1.375(7) . . ?
C(34) C(35) 1.380(6) . . ?
C(35) C(36) 1.387(6) . . ?
C(37) C(38) 1.442(8) . . ?

loop_
_geom_contact_atom_site_label_1
_geom_contact_atom_site_label_2
_geom_contact_distance
_geom_contact_site_symmetry_1
_geom_contact_site_symmetry_2
_geom_contact_publ_flag
O(1) N(4) 2.896(5) . 2 no
O(1) O(7) 3.073(6) . . no
O(2) N(4) 2.997(6) . 2 no
O(2) N(10) 3.014(5) . 2_655 no
O(3) N(10) 2.860(5) . 2_655 no
O(4) N(7) 2.733(5) . 2_665 no
O(6) O(7) 2.940(6) . . no

loop_
_geom_hbond_atom_site_label_D
_geom_hbond_atom_site_label_H
_geom_hbond_atom_site_label_A
_geom_hbond_distance_DH
_geom_hbond_distance_HA
_geom_hbond_distance_DA
_geom_hbond_angle_DHA
_geom_hbond_site_symmetry_A
N(4) H(27) O(1) 0.96 1.98 2.896(5) 160.2 2
N(7) H(18) O(4) 0.95 1.78 2.733(5) 174.8 2_665
N(10) H(1) O(3) 0.96 1.94 2.860(5) 161.2 2_655

loop_
_geom_torsion_atom_site_label_1
_geom_torsion_atom_site_label_2
_geom_torsion_atom_site_label_3
_geom_torsion_atom_site_label_4
_geom_torsion_site_symmetry_1
_geom_torsion_site_symmetry_2
_geom_torsion_site_symmetry_3
_geom_torsion_site_symmetry_4
_geom_torsion
_geom_torsion_publ_flag
? ? ? ? ? ? ? ? ? ?
